data_2300492
loop_
_publ_author_name
'Krause, Lennard'
'Herbst-Irmer, Regine'
'Sheldrick, George M.'
'Stalke, Dietmar'

_publ_section_title
;
 Comparison of silver and molybdenum microfocus X-ray sources for
 single-crystal structure determination
;
_journal_coeditor_code aj5242
_journal_issue 1
_journal_name_full 'Journal of Applied Crystallography'
_journal_paper_doi 10.1107/S1600576714022985
_journal_volume 48
_journal_year 2015
_chemical_formula_moiety 'C4 Co Sc3'
_chemical_formula_sum 'C4 Co Sc3'
_chemical_formula_weight 241.85
_chemical_name_systematic
;
 ?
;
_space_group_crystal_system orthorhombic
_space_group_IT_number 71
_space_group_name_Hall '-I 2 2'
_space_group_name_H-M_alt 'I m m m'
_symmetry_space_group_name_Hall '-I 2 2'
_symmetry_space_group_name_H-M 'I m m m'
_audit_creation_method SHELXL-2014
_cell_angle_alpha 90
_cell_angle_beta 90
_cell_angle_gamma 90
_cell_formula_units_Z 2
_cell_length_a 3.398(2)
_cell_length_b 4.377(2)
_cell_length_c 12.003(3)
_cell_measurement_reflns_used 9548
_cell_measurement_temperature 100(2)
_cell_measurement_theta_max 55.781
_cell_measurement_theta_min 3.3945
_cell_volume 178.52(14)
_computing_cell_refinement 'SAINT V7.68A'
_computing_data_collection 'APEX2 v2012.2'
_computing_data_reduction 'SAINT V7.68A'
_computing_structure_refinement 'SHELXL-2014 (Sheldrick, 2014)'
_computing_structure_solution 'SHELXS-2012 (Sheldrick, 2012)'
_diffrn_ambient_temperature 100(2)
_diffrn_measured_fraction_theta_full 1.000
_diffrn_measured_fraction_theta_max 0.997
_diffrn_measurement_device_type 'Bruker Smart APEX II Quazar'
_diffrn_measurement_method 'omega scans'
_diffrn_radiation_type MoK\a
_diffrn_radiation_wavelength 0.71073
_diffrn_reflns_av_R_equivalents 0.0204
_diffrn_reflns_av_unetI/netI 0.0066
_diffrn_reflns_Laue_measured_fraction_full 1.000
_diffrn_reflns_Laue_measured_fraction_max 0.997
_diffrn_reflns_limit_h_max 7
_diffrn_reflns_limit_h_min -7
_diffrn_reflns_limit_k_max 9
_diffrn_reflns_limit_k_min -10
_diffrn_reflns_limit_l_max 27
_diffrn_reflns_limit_l_min -27
_diffrn_reflns_number 11104
_diffrn_reflns_point_group_measured_fraction_full 1.000
_diffrn_reflns_point_group_measured_fraction_max 0.997
_diffrn_reflns_theta_full 25.242
_diffrn_reflns_theta_max 55.801
_diffrn_reflns_theta_min 3.395
_diffrn_source 'INCOATEC Microsource'
_exptl_absorpt_coefficient_mu 9.787
_exptl_absorpt_correction_T_max 0.7011
_exptl_absorpt_correction_T_min 0.5761
_exptl_absorpt_correction_type multi-scan
_exptl_absorpt_process_details SADABS-2014/4
_exptl_crystal_density_diffrn 4.499
_exptl_crystal_F_000 228
_exptl_crystal_size_max 0.080
_exptl_crystal_size_mid 0.050
_exptl_crystal_size_min 0.050
_refine_diff_density_max 0.960
_refine_diff_density_min -0.736
_refine_diff_density_rms 0.211
_refine_ls_extinction_coef 0.046(3)
_refine_ls_extinction_expression Fc^*^=kFc[1+0.001xFc^2^\l^3^/sin(2\q)]^-1/4^
_refine_ls_extinction_method SHELXL
_refine_ls_goodness_of_fit_ref 1.275
_refine_ls_hydrogen_treatment undef
_refine_ls_matrix_type full
_refine_ls_number_parameters 18
_refine_ls_number_reflns 704
_refine_ls_number_restraints 0
_refine_ls_restrained_S_all 1.275
_refine_ls_R_factor_all 0.0121
_refine_ls_R_factor_gt 0.0120
_refine_ls_shift/su_max 0.002
_refine_ls_shift/su_mean 0.000
_refine_ls_structure_factor_coef Fsqd
_refine_ls_weighting_details 'w=1/[\s^2^(Fo^2^)+(0.0174P)^2^+0.0528P] where P=(Fo^2^+2Fc^2^)/3'
_refine_ls_weighting_scheme calc
_refine_ls_wR_factor_gt 0.0327
_refine_ls_wR_factor_ref 0.0327
_reflns_Friedel_coverage 0.000
_reflns_number_gt 699
_reflns_number_total 704
_reflns_threshold_expression 'I > 2\s(I)'
_cod_data_source_file aj5242sup1.cif
_cod_data_source_block 4-(Mo)
_cod_database_code 2300492
_cod_database_fobs_code 2300492
_shelx_space_group_comment
;
The symmetry employed for this shelxl refinement is uniquely defined
by the following loop, which should always be used as a source of
symmetry information in preference to the above space-group names.
They are only intended as comments.
;
_shelx_estimated_absorpt_t_min 0.508
_shelx_estimated_absorpt_t_max 0.640
_shelxl_version_number 2014-3

loop_
_space_group_symop_operation_xyz
'x, y, z'
'-x, -y, z'
'x, -y, -z'
'-x, y, -z'
'x+1/2, y+1/2, z+1/2'
'-x+1/2, -y+1/2, z+1/2'
'x+1/2, -y+1/2, -z+1/2'
'-x+1/2, y+1/2, -z+1/2'
'-x, -y, -z'
'x, y, -z'
'-x, y, z'
'x, -y, z'
'-x+1/2, -y+1/2, -z+1/2'
'x+1/2, y+1/2, -z+1/2'
'-x+1/2, y+1/2, z+1/2'
'x+1/2, -y+1/2, z+1/2'

loop_
_atom_site_label
_atom_site_type_symbol
_atom_site_fract_x
_atom_site_fract_y
_atom_site_fract_z
_atom_site_U_iso_or_equiv
_atom_site_adp_type
_atom_site_occupancy
_atom_site_site_symmetry_order
_atom_site_calc_flag
_atom_site_refinement_flags_posn
_atom_site_refinement_flags_adp
_atom_site_refinement_flags_occupancy
Co Co 0.5000 0.0000 0.0000 0.00478(3) Uani 1 8 d S T P
Sc1 Sc 0.0000 0.5000 0.0000 0.00436(3) Uani 1 8 d S T P
Sc2 Sc 0.5000 0.5000 0.31198(2) 0.00404(3) Uani 1 4 d S T P
C C 0.5000 0.33377(11) 0.12480(4) 0.00511(5) Uani 1 2 d S T P

loop_
_atom_site_aniso_label
_atom_site_aniso_U_11
_atom_site_aniso_U_22
_atom_site_aniso_U_33
_atom_site_aniso_U_23
_atom_site_aniso_U_13
_atom_site_aniso_U_12
Co 0.00724(5) 0.00349(4) 0.00362(4) 0.000 0.000 0.000
Sc1 0.00431(5) 0.00439(5) 0.00439(5) 0.000 0.000 0.000
Sc2 0.00444(4) 0.00370(4) 0.00399(4) 0.000 0.000 0.000
C 0.00601(12) 0.00438(12) 0.00494(12) 0.00030(9) 0.000 0.000

loop_
_atom_type_symbol
_atom_type_description
_atom_type_scat_dispersion_real
_atom_type_scat_dispersion_imag
_atom_type_scat_source
C C 0.0033 0.0016 'International Tables Vol C Tables 4.2.6.8 and 6.1.1.4'
Co Co 0.3494 0.9721 'International Tables Vol C Tables 4.2.6.8 and 6.1.1.4'
Sc Sc 0.2519 0.3716 'International Tables Vol C Tables 4.2.6.8 and 6.1.1.4'

loop_
_geom_angle_atom_site_label_1
_geom_angle_atom_site_label_2
_geom_angle_atom_site_label_3
_geom_angle
_geom_angle_site_symmetry_1
_geom_angle_site_symmetry_3
C Co C 88.56(4) 9_655 10
C Co C 91.44(4) 9_655 2_655
C Co C 180.00(2) 10 2_655
C Co C 180.000(17) 9_655 .
C Co C 91.44(4) 10 .
C Co C 88.56(4) 2_655 .
C Co Sc1 56.53(2) 9_655 1_545
C Co Sc1 123.47(2) 10 1_545
C Co Sc1 56.53(2) 2_655 1_545
C Co Sc1 123.47(2) . 1_545
C Co Sc1 123.47(2) 9_655 1_655
C Co Sc1 56.53(2) 10 1_655
C Co Sc1 123.47(2) 2_655 1_655
C Co Sc1 56.53(2) . 1_655
Sc1 Co Sc1 180.0 1_545 1_655
C Co Sc1 56.53(2) 9_655 1_645
C Co Sc1 123.47(2) 10 1_645
C Co Sc1 56.53(2) 2_655 1_645
C Co Sc1 123.47(2) . 1_645
Sc1 Co Sc1 75.65(4) 1_545 1_645
Sc1 Co Sc1 104.35(4) 1_655 1_645
C Co Sc1 123.47(2) 9_655 .
C Co Sc1 56.53(2) 10 .
C Co Sc1 123.47(2) 2_655 .
C Co Sc1 56.53(2) . .
Sc1 Co Sc1 104.35(4) 1_545 .
Sc1 Co Sc1 75.65(4) 1_655 .
Sc1 Co Sc1 180.0 1_645 .
C Co Sc2 55.113(17) 9_655 5_444
C Co Sc2 55.113(17) 10 5_444
C Co Sc2 124.887(17) 2_655 5_444
C Co Sc2 124.887(17) . 5_444
Sc1 Co Sc2 68.357(18) 1_545 5_444
Sc1 Co Sc2 111.643(19) 1_655 5_444
Sc1 Co Sc2 111.643(18) 1_645 5_444
Sc1 Co Sc2 68.357(18) . 5_444
C Co Sc2 124.887(17) 9_655 13_655
C Co Sc2 124.887(17) 10 13_655
C Co Sc2 55.113(17) 2_655 13_655
C Co Sc2 55.113(17) . 13_655
Sc1 Co Sc2 111.643(19) 1_545 13_655
Sc1 Co Sc2 68.357(18) 1_655 13_655
Sc1 Co Sc2 68.357(18) 1_645 13_655
Sc1 Co Sc2 111.643(18) . 13_655
Sc2 Co Sc2 180.0 5_444 13_655
C Co Sc2 55.113(17) 9_655 5_544
C Co Sc2 55.113(17) 10 5_544
C Co Sc2 124.887(17) 2_655 5_544
C Co Sc2 124.887(17) . 5_544
Sc1 Co Sc2 111.643(18) 1_545 5_544
Sc1 Co Sc2 68.357(18) 1_655 5_544
Sc1 Co Sc2 68.357(18) 1_645 5_544
Sc1 Co Sc2 111.643(18) . 5_544
Sc2 Co Sc2 73.95(4) 5_444 5_544
Sc2 Co Sc2 106.05(4) 13_655 5_544
C Co Sc2 124.887(17) 9_655 13
C Co Sc2 124.887(17) 10 13
C Co Sc2 55.113(17) 2_655 13
C Co Sc2 55.113(17) . 13
Sc1 Co Sc2 68.357(18) 1_545 13
Sc1 Co Sc2 111.643(18) 1_655 13
Sc1 Co Sc2 111.643(18) 1_645 13
Sc1 Co Sc2 68.357(18) . 13
Sc2 Co Sc2 106.05(4) 5_444 13
Sc2 Co Sc2 73.95(4) 13_655 13
Sc2 Co Sc2 180.0 5_544 13
C Sc1 C 180.000(16) 10_455 2_665
C Sc1 C 35.62(3) 10_455 9_565
C Sc1 C 144.38(3) 2_665 9_565
C Sc1 C 101.95(4) 10_455 9_665
C Sc1 C 78.05(4) 2_665 9_665
C Sc1 C 91.15(4) 9_565 9_665
C Sc1 C 78.05(4) 10_455 1_455
C Sc1 C 101.95(4) 2_665 1_455
C Sc1 C 88.85(4) 9_565 1_455
C Sc1 C 180.0 9_665 1_455
C Sc1 C 91.15(4) 10_455 10
C Sc1 C 88.85(4) 2_665 10
C Sc1 C 101.95(4) 9_565 10
C Sc1 C 35.62(3) 9_665 10
C Sc1 C 144.38(3) 1_455 10
C Sc1 C 88.85(4) 10_455 2_565
C Sc1 C 91.15(4) 2_665 2_565
C Sc1 C 78.05(4) 9_565 2_565
C Sc1 C 144.38(3) 9_665 2_565
C Sc1 C 35.62(3) 1_455 2_565
C Sc1 C 180.00(2) 10 2_565
C Sc1 C 144.38(3) 10_455 .
C Sc1 C 35.62(3) 2_665 .
C Sc1 C 180.0 9_565 .
C Sc1 C 88.85(4) 9_665 .
C Sc1 C 91.15(4) 1_455 .
C Sc1 C 78.05(4) 10 .
C Sc1 C 101.95(4) 2_565 .
C Sc1 Co 47.194(17) 10_455 1_455
C Sc1 Co 132.806(18) 2_665 1_455
C Sc1 Co 78.68(3) 9_565 1_455
C Sc1 Co 132.806(17) 9_665 1_455
C Sc1 Co 47.194(18) 1_455 1_455
C Sc1 Co 101.32(3) 10 1_455
C Sc1 Co 78.68(3) 2_565 1_455
C Sc1 Co 101.32(3) . 1_455
C Sc1 Co 132.806(18) 10_455 1_565
C Sc1 Co 47.194(18) 2_665 1_565
C Sc1 Co 101.32(3) 9_565 1_565
C Sc1 Co 47.194(18) 9_665 1_565
C Sc1 Co 132.806(17) 1_455 1_565
C Sc1 Co 78.68(3) 10 1_565
C Sc1 Co 101.32(3) 2_565 1_565
C Sc1 Co 78.68(3) . 1_565
Co Sc1 Co 180.0 1_455 1_565
C Sc1 Co 101.32(3) 10_455 .
C Sc1 Co 78.68(3) 2_665 .
C Sc1 Co 132.806(17) 9_565 .
C Sc1 Co 78.68(3) 9_665 .
C Sc1 Co 101.32(3) 1_455 .
C Sc1 Co 47.194(18) 10 .
C Sc1 Co 132.806(17) 2_565 .
C Sc1 Co 47.194(18) . .
Co Sc1 Co 75.65(4) 1_455 .
Co Sc1 Co 104.35(4) 1_565 .
C Sc1 Co 78.68(3) 10_455 1_465
C Sc1 Co 101.32(3) 2_665 1_465
C Sc1 Co 47.194(17) 9_565 1_465
C Sc1 Co 101.32(3) 9_665 1_465
C Sc1 Co 78.68(3) 1_455 1_465
C Sc1 Co 132.806(17) 10 1_465
C Sc1 Co 47.194(18) 2_565 1_465
C Sc1 Co 132.806(17) . 1_465
Co Sc1 Co 104.35(4) 1_455 1_465
Co Sc1 Co 75.65(4) 1_565 1_465
Co Sc1 Co 180.0 . 1_465
C Sc2 C 35.89(3) . 2_665
C Sc2 C 119.697(15) . 14
C Sc2 C 96.597(18) 2_665 14
C Sc2 C 96.597(18) . 13
C Sc2 C 119.697(15) 2_665 13
C Sc2 C 142.58(3) 14 13
C Sc2 C 119.697(16) . 14_455
C Sc2 C 96.597(19) 2_665 14_455
C Sc2 C 91.81(4) 14 14_455
C Sc2 C 76.27(4) 13 14_455
C Sc2 C 96.597(19) . 13_655
C Sc2 C 119.697(15) 2_665 13_655
C Sc2 C 76.27(4) 14 13_655
C Sc2 C 91.81(4) 13 13_655
C Sc2 C 142.58(3) 14_455 13_655
C Sc2 Co 139.468(16) . 5
C Sc2 Co 139.468(17) 2_665 5
C Sc2 Co 46.512(19) 14 5
C Sc2 Co 100.12(3) 13 5
C Sc2 Co 100.12(3) 14_455 5
C Sc2 Co 46.512(19) 13_655 5
C Sc2 Co 139.468(17) . 5_455
C Sc2 Co 139.468(17) 2_665 5_455
C Sc2 Co 100.12(3) 14 5_455
C Sc2 Co 46.512(19) 13 5_455
C Sc2 Co 46.512(19) 14_455 5_455
C Sc2 Co 100.12(3) 13_655 5_455
Co Sc2 Co 73.95(4) 5 5_455
C Sc2 Sc1 153.825(13) . 5
C Sc2 Sc1 117.94(3) 2_665 5
C Sc2 Sc1 48.69(2) 14 5
C Sc2 Sc1 101.52(2) 13 5
C Sc2 Sc1 48.69(2) 14_455 5
C Sc2 Sc1 101.52(2) 13_655 5
Co Sc2 Sc1 55.003(15) 5 5
Co Sc2 Sc1 55.003(15) 5_455 5
C Sc2 Sc1 117.94(3) . 5_545
C Sc2 Sc1 153.826(13) 2_665 5_545
C Sc2 Sc1 101.52(2) 14 5_545
C Sc2 Sc1 48.69(2) 13 5_545
C Sc2 Sc1 101.52(2) 14_455 5_545
C Sc2 Sc1 48.69(2) 13_655 5_545
Co Sc2 Sc1 55.003(15) 5 5_545
Co Sc2 Sc1 55.003(15) 5_455 5_545
Sc1 Sc2 Sc1 88.24(3) 5 5_545
C Sc2 Sc2 48.354(12) . 13
C Sc2 Sc2 76.37(2) 2_665 13
C Sc2 Sc2 165.811(10) 14 13
C Sc2 Sc2 48.24(2) 13 13
C Sc2 Sc2 101.16(4) 14_455 13
C Sc2 Sc2 96.32(4) 13_655 13
Co Sc2 Sc2 134.662(16) 5 13
Co Sc2 Sc2 93.04(3) 5_455 13
Sc1 Sc2 Sc2 145.498(16) 5 13
Sc1 Sc2 Sc2 81.67(2) 5_545 13
C Sc2 Sc2 76.37(2) . 13_665
C Sc2 Sc2 48.354(13) 2_665 13_665
C Sc2 Sc2 48.24(2) 14 13_665
C Sc2 Sc2 165.811(10) 13 13_665
C Sc2 Sc2 96.32(4) 14_455 13_665
C Sc2 Sc2 101.16(4) 13_655 13_665
Co Sc2 Sc2 93.04(3) 5 13_665
Co Sc2 Sc2 134.662(16) 5_455 13_665
Sc1 Sc2 Sc2 81.67(2) 5 13_665
Sc1 Sc2 Sc2 145.498(17) 5_545 13_665
Sc2 Sc2 Sc2 123.53(2) 13 13_665
C C Co 134.281(19) 2_665 .
C C Sc2 72.055(14) 2_665 .
Co C Sc2 153.66(2) . .
C C Sc2 128.14(2) 2_665 13
Co C Sc2 78.37(2) . 13
Sc2 C Sc2 83.404(19) . 13
C C Sc2 128.14(2) 2_665 13_655
Co C Sc2 78.37(2) . 13_655
Sc2 C Sc2 83.404(19) . 13_655
Sc2 C Sc2 91.81(4) 13 13_655
C C Sc1 72.191(14) 2_665 .
Co C Sc1 76.28(2) . .
Sc2 C Sc1 120.32(2) . .
Sc2 C Sc1 82.99(3) 13 .
Sc2 C Sc1 154.65(2) 13_655 .
C C Sc1 72.191(15) 2_665 1_655
Co C Sc1 76.28(2) . 1_655
Sc2 C Sc1 120.32(2) . 1_655
Sc2 C Sc1 154.65(2) 13 1_655
Sc2 C Sc1 82.99(3) 13_655 1_655
Sc1 C Sc1 91.15(4) . 1_655

loop_
_geom_bond_atom_site_label_1
_geom_bond_atom_site_label_2
_geom_bond_distance
_geom_bond_site_symmetry_2
Co C 2.0924(7) 9_655
Co C 2.0924(7) 10
Co C 2.0924(7) 2_655
Co C 2.0924(7) .
Co Sc1 2.7706(10) 1_545
Co Sc1 2.7706(10) 1_655
Co Sc1 2.7706(10) 1_645
Co Sc1 2.7706(10) .
Co Sc2 2.8248(8) 5_444
Co Sc2 2.8248(8) 13_655
Co Sc2 2.8248(8) 5_544
Co Sc2 2.8248(8) 13
Sc1 C 2.3791(8) 10_455
Sc1 C 2.3791(8) 2_665
Sc1 C 2.3791(8) 9_565
Sc1 C 2.3791(8) 9_665
Sc1 C 2.3791(8) 1_455
Sc1 C 2.3791(8) 10
Sc1 C 2.3791(8) 2_565
Sc1 C 2.3791(8) .
Sc1 Co 2.7706(10) 1_455
Sc1 Co 2.7706(10) 1_565
Sc1 Co 2.7706(10) 1_465
Sc2 C 2.3616(7) .
Sc2 C 2.3616(7) 2_665
Sc2 C 2.3657(9) 14
Sc2 C 2.3657(9) 13
Sc2 C 2.3657(9) 14_455
Sc2 C 2.3657(9) 13_655
Sc2 Co 2.8249(8) 5
Sc2 Co 2.8249(8) 5_455
Sc2 Sc1 3.1437(8) 5
Sc2 Sc1 3.1437(8) 5_545
Sc2 Sc2 3.1448(9) 13
Sc2 Sc2 3.1448(9) 13_665
C C 1.4552(11) 2_665
C Sc2 2.3657(9) 13
C Sc2 2.3657(9) 13_655
C Sc1 2.3791(8) 1_655
